data_2217103
loop_
_publ_author_name
'Didierjean, Claude'
'Brosse, Nicolas'
'Bodiguel, Jacques'
'Jamart-Gr\'egoire, Brigitte'

_publ_section_title
;
 Di-<i>tert</i>-butyl 2-benzoylhydrazine-1,1-dicarboxylate
;
_journal_coeditor_code HJ2004
_journal_issue 1
_journal_name_full 'Acta Crystallographica Section E'
_journal_page_first o205
_journal_page_last o205
_journal_paper_doi 10.1107/S160053680706391X
_journal_volume 64
_journal_year 2008
_chemical_formula_iupac 'C17 H24 N2 O5'
_chemical_formula_moiety 'C17 H24 N2 O5'
_chemical_formula_sum 'C17 H24 N2 O5'
_chemical_formula_weight 336.38
_chemical_name_systematic
;
Di-tert-butyl 2-benzoylhydrazine-1,1-dicarboxylate
;
_space_group_IT_number 19
_symmetry_cell_setting orthorhombic
_symmetry_space_group_name_Hall 'P 2ac 2ab'
_symmetry_space_group_name_H-M 'P 21 21 21'
_audit_creation_method 'WinGX routine CIF_UPDATE'
_cell_angle_alpha 90
_cell_angle_beta 90
_cell_angle_gamma 90
_cell_formula_units_Z 4
_cell_length_a 9.9794(2)
_cell_length_b 11.5763(3)
_cell_length_c 16.0720(4)
_cell_measurement_reflns_used 9649
_cell_measurement_temperature 293(2)
_cell_measurement_theta_max 25.5
_cell_measurement_theta_min 2.53
_cell_volume 1856.71(8)
_computing_cell_refinement 'SCALEPACK (Otwinowski & Minor, 1997)'
_computing_data_collection 'COLLECT (Nonius, 1998)'
_computing_data_reduction 'SCALEPACK and DENZO (Otwinowski & Minor, 1997)'
_computing_molecular_graphics
;
Ortep-3 for Windows (Farrugia, 1997) and
WebLab ViewerPro 3.5 (MSI, 1999)
;
_computing_publication_material 'WinGX publication routines (Farrugia, 1999)'
_computing_structure_refinement 'SHELXL97 (Sheldrick, 1997)'
_computing_structure_solution 'SIR92 (Altomare <i>et al.</i>,  1999)'
_diffrn_measured_fraction_theta_full 0.985
_diffrn_measured_fraction_theta_max 0.985
_diffrn_measurement_device_type 'Nonius KappaCCD area-detector'
_diffrn_measurement_method '\w and \f'
_diffrn_radiation_monochromator graphite
_diffrn_radiation_source 'fine-focus sealed tube'
_diffrn_radiation_type 'Mo K\a'
_diffrn_radiation_wavelength 0.7107
_diffrn_reflns_av_R_equivalents 0.032
_diffrn_reflns_limit_h_max 11
_diffrn_reflns_limit_h_min -11
_diffrn_reflns_limit_k_max 14
_diffrn_reflns_limit_k_min -14
_diffrn_reflns_limit_l_max 19
_diffrn_reflns_limit_l_min -19
_diffrn_reflns_number 9649
_diffrn_reflns_theta_full 25.5
_diffrn_reflns_theta_max 25.5
_diffrn_reflns_theta_min 2.53
_exptl_absorpt_coefficient_mu 0.089
_exptl_absorpt_correction_type none
_exptl_crystal_colour colorless
_exptl_crystal_density_diffrn 1.203
_exptl_crystal_density_method 'not measured'
_exptl_crystal_description prism
_exptl_crystal_F_000 720
_exptl_crystal_size_max 0.3
_exptl_crystal_size_mid 0.05
_exptl_crystal_size_min 0.05
_refine_diff_density_max 0.163
_refine_diff_density_min -0.15
_refine_ls_extinction_method none
_refine_ls_goodness_of_fit_ref 1.032
_refine_ls_hydrogen_treatment mixed
_refine_ls_matrix_type full
_refine_ls_number_parameters 226
_refine_ls_number_reflns 1944
_refine_ls_number_restraints 0
_refine_ls_restrained_S_all 1.032
_refine_ls_R_factor_gt 0.0384
_refine_ls_shift/su_max 0.044
_refine_ls_structure_factor_coef Fsqd
_refine_ls_weighting_details 'calc w=1/[\s^2^(Fo^2^)+(0.0717P)^2^+0.0770P] where P=(Fo^2^+2Fc^2^)/3'
_refine_ls_weighting_scheme calc
_refine_ls_wR_factor_ref 0.1092
_reflns_number_gt 1559
_reflns_number_total 1944
_reflns_threshold_expression >2sigma(I)
_cod_data_source_file hj2004.cif
_cod_data_source_block I
_cod_database_code 2217103
_cod_database_fobs_code 2217103

loop_
_symmetry_equiv_pos_as_xyz
'x, y, z'
'-x+1/2, -y, z+1/2'
'x+1/2, -y+1/2, -z'
'-x, y+1/2, -z+1/2'

loop_
_atom_site_type_symbol
_atom_site_label
_atom_site_fract_x
_atom_site_fract_y
_atom_site_fract_z
_atom_site_U_iso_or_equiv
_atom_site_adp_type
_atom_site_calc_flag
_atom_site_refinement_flags
_atom_site_occupancy
C C1 0.5100(2) -0.0209(2) -0.17416(18) 0.0659(7) Uani d . 1
C C2 0.6320(3) 0.0439(4) -0.2024(2) 0.0978(11) Uani d . 1
H H2A 0.6566 0.0997 -0.1609 0.147 Uiso calc R 1
H H2B 0.6128 0.0829 -0.2538 0.147 Uiso calc R 1
H H2C 0.7046 -0.0092 -0.2106 0.147 Uiso calc R 1
C C3 0.3937(3) 0.0597(3) -0.1641(3) 0.1131(13) Uani d . 1
H H3A 0.3137 0.0158 -0.154 0.17 Uiso calc R 1
H H3B 0.3829 0.1045 -0.2139 0.17 Uiso calc R 1
H H3C 0.4099 0.1104 -0.1179 0.17 Uiso calc R 1
C C4 0.4826(5) -0.1216(4) -0.2302(2) 0.1084(12) Uani d . 1
H H4A 0.5609 -0.1695 -0.2334 0.163 Uiso calc R 1
H H4B 0.4602 -0.094 -0.2848 0.163 Uiso calc R 1
H H4C 0.4092 -0.1657 -0.2084 0.163 Uiso calc R 1
O O1 0.55435(15) -0.06767(16) -0.09296(11) 0.0615(5) Uani d . 1
C C5 0.4705(2) -0.1231(2) -0.04390(17) 0.0556(6) Uani d . 1
O O2 0.35449(18) -0.14394(19) -0.05764(15) 0.0834(6) Uani d . 1
N N1 0.53802(19) -0.15842(17) 0.02859(13) 0.0533(5) Uani d . 1
N N2 0.67171(18) -0.12688(16) 0.03912(13) 0.0493(5) Uani d . 1
H H2 0.723(3) -0.177(2) 0.0211(18) 0.064 Uiso d . 1
C C6 0.7009(2) -0.0142(2) 0.05343(15) 0.0501(6) Uani d . 1
O O3 0.61438(18) 0.05698(16) 0.06796(13) 0.0722(5) Uani d . 1
C C7 0.8465(2) 0.0151(2) 0.04796(15) 0.0530(6) Uani d . 1
C C8 0.9465(2) -0.0644(2) 0.06302(17) 0.0629(7) Uani d . 1
H H8 0.9244 -0.139 0.0795 0.082 Uiso calc R 1
C C9 1.0804(3) -0.0334(3) 0.0536(2) 0.0855(10) Uani d . 1
H H9 1.1477 -0.0872 0.0637 0.111 Uiso calc R 1
C C10 1.1127(3) 0.0761(4) 0.0296(2) 0.0952(11) Uani d . 1
H H10 1.2022 0.0965 0.0232 0.124 Uiso calc R 1
C C11 1.0149(4) 0.1561(3) 0.0149(2) 0.0937(11) Uani d . 1
H H11 1.0378 0.2304 -0.0019 0.122 Uiso calc R 1
C C12 0.8811(3) 0.1263(3) 0.02503(19) 0.0735(8) Uani d . 1
H H12 0.8146 0.1812 0.0164 0.096 Uiso calc R 1
C C13 0.4706(2) -0.2161(2) 0.09331(16) 0.0542(6) Uani d . 1
O O4 0.35904(18) -0.25409(17) 0.08502(12) 0.0743(6) Uani d . 1
O O5 0.54681(15) -0.22196(15) 0.15998(11) 0.0584(4) Uani d . 1
C C14 0.5017(3) -0.2927(2) 0.23280(17) 0.0595(6) Uani d . 1
C C15 0.3708(3) -0.2462(2) 0.26688(19) 0.0715(8) Uani d . 1
H H15A 0.3791 -0.1646 0.2764 0.107 Uiso calc R 1
H H15B 0.3502 -0.2843 0.3184 0.107 Uiso calc R 1
H H15C 0.3003 -0.2601 0.2275 0.107 Uiso calc R 1
C C16 0.4944(3) -0.4176(3) 0.2060(2) 0.0883(10) Uani d . 1
H H16A 0.423 -0.427 0.1665 0.132 Uiso calc R 1
H H16B 0.4778 -0.4655 0.2536 0.132 Uiso calc R 1
H H16C 0.5777 -0.4396 0.1807 0.132 Uiso calc R 1
C C17 0.6120(3) -0.2720(4) 0.2951(2) 0.0920(10) Uani d . 1
H H17A 0.6962 -0.2953 0.2717 0.138 Uiso calc R 1
H H17B 0.5947 -0.3162 0.3445 0.138 Uiso calc R 1
H H17C 0.6153 -0.1914 0.3089 0.138 Uiso calc R 1

loop_
_atom_site_aniso_label
_atom_site_aniso_U_11
_atom_site_aniso_U_22
_atom_site_aniso_U_33
_atom_site_aniso_U_12
_atom_site_aniso_U_13
_atom_site_aniso_U_23
C1 0.0554(13) 0.0720(17) 0.0704(16) -0.0016(12) -0.0099(13) 0.0087(14)
C2 0.077(2) 0.125(3) 0.091(2) -0.022(2) -0.0004(18) 0.034(2)
C3 0.080(2) 0.096(2) 0.163(4) 0.026(2) 0.012(3) 0.041(3)
C4 0.137(3) 0.108(3) 0.080(2) -0.020(3) -0.023(2) -0.010(2)
O1 0.0458(8) 0.0760(11) 0.0626(10) -0.0073(9) -0.0035(8) 0.0080(9)
C5 0.0431(13) 0.0549(13) 0.0689(16) -0.0016(11) 0.0006(12) 0.0000(12)
O2 0.0423(10) 0.1008(14) 0.1071(16) -0.0138(9) -0.0132(10) 0.0264(13)
N1 0.0362(10) 0.0588(11) 0.0648(12) -0.0080(8) 0.0018(9) 0.0017(10)
N2 0.0359(10) 0.0495(11) 0.0626(12) -0.0023(8) 0.0041(9) -0.0032(9)
C6 0.0476(13) 0.0537(13) 0.0490(13) -0.0005(10) 0.0015(11) -0.0047(11)
O3 0.0571(10) 0.0634(10) 0.0960(13) 0.0068(9) 0.0060(9) -0.0205(11)
C7 0.0470(12) 0.0615(14) 0.0503(13) -0.0099(11) 0.0009(11) -0.0090(11)
C8 0.0499(13) 0.0681(15) 0.0707(16) -0.0058(13) -0.0006(12) -0.0143(14)
C9 0.0511(15) 0.106(3) 0.099(2) -0.0035(16) 0.0008(16) -0.032(2)
C10 0.0616(18) 0.125(3) 0.099(2) -0.039(2) 0.0132(18) -0.022(2)
C11 0.088(2) 0.096(2) 0.098(3) -0.042(2) 0.0036(19) 0.0067(19)
C12 0.0696(17) 0.0702(17) 0.0806(19) -0.0189(14) -0.0040(15) 0.0049(16)
C13 0.0439(13) 0.0551(13) 0.0637(14) -0.0060(11) 0.0075(12) -0.0056(12)
O4 0.0537(10) 0.0951(14) 0.0740(12) -0.0262(10) 0.0028(9) -0.0005(10)
O5 0.0451(8) 0.0669(10) 0.0632(10) -0.0113(8) 0.0039(8) 0.0058(9)
C14 0.0508(13) 0.0568(15) 0.0711(17) -0.0038(11) 0.0058(12) 0.0078(12)
C15 0.0632(16) 0.0717(18) 0.0796(18) 0.0039(14) 0.0190(14) 0.0056(14)
C16 0.092(2) 0.0553(17) 0.118(3) 0.0054(16) 0.023(2) 0.0053(16)
C17 0.0674(17) 0.123(3) 0.086(2) -0.0129(19) -0.0080(17) 0.027(2)

loop_
_atom_type_symbol
_atom_type_description
_atom_type_scat_dispersion_real
_atom_type_scat_dispersion_imag
_atom_type_scat_source
C C 0.0033 0.0016 'International Tables Vol C Tables 4.2.6.8 and 6.1.1.4'
H H 0 0 'International Tables Vol C Tables 4.2.6.8 and 6.1.1.4'
O O 0.0106 0.006 'International Tables Vol C Tables 4.2.6.8 and 6.1.1.4'
N N 0.0061 0.0033 'International Tables Vol C Tables 4.2.6.8 and 6.1.1.4'

loop_
_geom_angle_atom_site_label_1
_geom_angle_atom_site_label_2
_geom_angle_atom_site_label_3
_geom_angle
O1 C1 C3 111.4(3)
O1 C1 C4 107.5(2)
C3 C1 C4 114.0(3)
O1 C1 C2 102.0(2)
C3 C1 C2 110.5(3)
C4 C1 C2 110.8(3)
C1 C2 H2A 109.5
C1 C2 H2B 109.5
H2A C2 H2B 109.5
C1 C2 H2C 109.5
H2A C2 H2C 109.5
H2B C2 H2C 109.5
C1 C3 H3A 109.5
C1 C3 H3B 109.5
H3A C3 H3B 109.5
C1 C3 H3C 109.5
H3A C3 H3C 109.5
H3B C3 H3C 109.5
C1 C4 H4A 109.5
C1 C4 H4B 109.5
H4A C4 H4B 109.5
C1 C4 H4C 109.5
H4A C4 H4C 109.5
H4B C4 H4C 109.5
C5 O1 C1 121.07(18)
O2 C5 O1 126.8(3)
O2 C5 N1 123.7(2)
O1 C5 N1 109.43(19)
N2 N1 C5 118.9(2)
N2 N1 C13 119.5(2)
C5 N1 C13 121.37(19)
C6 N2 N1 118.55(19)
C6 N2 H2 127.0(19)
N1 N2 H2 111.5(19)
O3 C6 N2 122.2(2)
O3 C6 C7 123.2(2)
N2 C6 C7 114.6(2)
C8 C7 C12 119.1(2)
C8 C7 C6 122.8(2)
C12 C7 C6 118.0(2)
C7 C8 C9 120.2(3)
C7 C8 H8 119.9
C9 C8 H8 119.9
C10 C9 C8 119.8(3)
C10 C9 H9 120.1
C8 C9 H9 120.1
C9 C10 C11 120.7(3)
C9 C10 H10 119.6
C11 C10 H10 119.6
C10 C11 C12 119.8(3)
C10 C11 H11 120.1
C12 C11 H11 120.1
C7 C12 C11 120.2(3)
C7 C12 H12 119.9
C11 C12 H12 119.9
O4 C13 O5 127.3(2)
O4 C13 N1 122.3(2)
O5 C13 N1 110.47(18)
C13 O5 C14 119.39(17)
O5 C14 C17 102.3(2)
O5 C14 C16 108.3(2)
C17 C14 C16 112.2(3)
O5 C14 C15 110.3(2)
C17 C14 C15 109.4(2)
C16 C14 C15 113.7(2)
C14 C15 H15A 109.5
C14 C15 H15B 109.5
H15A C15 H15B 109.5
C14 C15 H15C 109.5
H15A C15 H15C 109.5
H15B C15 H15C 109.5
C14 C16 H16A 109.5
C14 C16 H16B 109.5
H16A C16 H16B 109.5
C14 C16 H16C 109.5
H16A C16 H16C 109.5
H16B C16 H16C 109.5
C14 C17 H17A 109.5
C14 C17 H17B 109.5
H17A C17 H17B 109.5
C14 C17 H17C 109.5
H17A C17 H17C 109.5
H17B C17 H17C 109.5

loop_
_geom_bond_atom_site_label_1
_geom_bond_atom_site_label_2
_geom_bond_distance
C1 O1 1.481(3)
C1 C3 1.498(4)
C1 C4 1.498(5)
C1 C2 1.500(4)
C2 H2A 0.96
C2 H2B 0.96
C2 H2C 0.96
C3 H3A 0.96
C3 H3B 0.96
C3 H3C 0.96
C4 H4A 0.96
C4 H4B 0.96
C4 H4C 0.96
O1 C5 1.317(3)
C5 O2 1.203(3)
C5 N1 1.407(3)
N1 N2 1.393(3)
N1 C13 1.407(3)
N2 C6 1.356(3)
N2 H2 0.82(3)
C6 O3 1.216(3)
C6 C7 1.495(3)
C7 C8 1.378(4)
C7 C12 1.383(4)
C8 C9 1.393(4)
C8 H8 0.93
C9 C10 1.363(5)
C9 H9 0.93
C10 C11 1.367(5)
C10 H10 0.93
C11 C12 1.388(4)
C11 H11 0.93
C12 H12 0.93
C13 O4 1.204(3)
C13 O5 1.316(3)
O5 C14 1.498(3)
C14 C17 1.508(4)
C14 C16 1.510(4)
C14 C15 1.515(4)
C15 H15A 0.96
C15 H15B 0.96
C15 H15C 0.96
C16 H16A 0.96
C16 H16B 0.96
C16 H16C 0.96
C17 H17A 0.96
C17 H17B 0.96
C17 H17C 0.96

loop_
_geom_hbond_atom_site_label_D
_geom_hbond_atom_site_label_H
_geom_hbond_atom_site_label_A
_geom_hbond_site_symmetry_A
_geom_hbond_distance_DH
_geom_hbond_distance_HA
_geom_hbond_distance_DA
_geom_hbond_angle_DHA
N2 H2 O2 3_545 0.82(3) 2.53(3) 3.233(3) 145(3)
N2 H2 O4 3_545 0.82(3) 2.32(3) 3.062(3) 150(3)

loop_
_geom_torsion_atom_site_label_1
_geom_torsion_atom_site_label_2
_geom_torsion_atom_site_label_3
_geom_torsion_atom_site_label_4
_geom_torsion
C3 C1 O1 C5 56.4(3)
C4 C1 O1 C5 -69.2(3)
C2 C1 O1 C5 174.2(3)
C1 O1 C5 O2 1.2(4)
C1 O1 C5 N1 179.81(19)
O2 C5 N1 N2 -178.3(2)
O1 C5 N1 N2 3.1(3)
O2 C5 N1 C13 -3.7(4)
O1 C5 N1 C13 177.6(2)
C5 N1 N2 C6 69.7(3)
C13 N1 N2 C6 -105.0(3)
N1 N2 C6 O3 9.7(4)
N1 N2 C6 C7 -169.0(2)
O3 C6 C7 C8 154.6(3)
N2 C6 C7 C8 -26.7(4)
O3 C6 C7 C12 -26.7(4)
N2 C6 C7 C12 151.9(2)
C12 C7 C8 C9 -1.3(4)
C6 C7 C8 C9 177.3(3)
C7 C8 C9 C10 0.2(5)
C8 C9 C10 C11 0.2(5)
C9 C10 C11 C12 0.5(6)
C8 C7 C12 C11 2.0(4)
C6 C7 C12 C11 -176.7(3)
C10 C11 C12 C7 -1.6(5)
N2 N1 C13 O4 -173.4(2)
C5 N1 C13 O4 12.0(4)
N2 N1 C13 O5 5.8(3)
C5 N1 C13 O5 -168.72(19)
O4 C13 O5 C14 6.9(4)
N1 C13 O5 C14 -172.37(19)
C13 O5 C14 C17 -177.6(2)
C13 O5 C14 C16 63.8(3)
C13 O5 C14 C15 -61.3(3)

loop_
_cod_related_entry_id
_cod_related_entry_database
_cod_related_entry_code
1 ChemSpider 9500119
